data_4512867
loop_
_publ_author_name
'Commins, Patrick'
'Natarajan, Arunkumar'
'Tsai, Chao-Kuan'
'Khan, Saeed I.'
'Nath, Naba K.'
'Naumov, Pan\<ce'
'Garcia-Garibay, Miguel A.'

_publ_section_title
;
 Structure--Reactivity Correlations and Mechanistic Understanding of the
 Photorearrangement and Photosalient Effect of \a-Santonin and Its
 Derivatives in Solutions, Crystals, and Nanocrystalline Suspensions
;
_journal_issue 4
_journal_name_full 'Crystal Growth &amp; Design'
_journal_page_first 1983
_journal_paper_doi 10.1021/acs.cgd.5b00135
_journal_volume 15
_journal_year 2015
_chemical_absolute_configuration syn
_chemical_formula_sum 'C16 H20 O3'
_chemical_formula_weight 260.32
_space_group_crystal_system trigonal
_space_group_IT_number 152
_space_group_name_Hall 'P 31 2"'
_space_group_name_H-M_alt 'P 31 2 1'
_symmetry_space_group_name_Hall 'P 31 2"'
_symmetry_space_group_name_H-M 'P 31 2 1'
_atom_sites_solution_hydrogens geom
_audit_creation_method SHELXL-2014/6
_cell_angle_alpha 90
_cell_angle_beta 90
_cell_angle_gamma 120
_cell_formula_units_Z 6
_cell_length_a 10.3886(8)
_cell_length_b 10.3886(8)
_cell_length_c 23.2837(18)
_cell_measurement_reflns_used 5735
_cell_measurement_temperature 100
_cell_measurement_theta_max 24.13
_cell_measurement_theta_min 2.26
_cell_volume 2176.2(3)
_computing_cell_refinement 'Bruker SAINT'
_computing_data_collection 'Bruker APEX2'
_computing_data_reduction 'Bruker SAINT'
_computing_molecular_graphics 'Bruker SHELXTL'
_computing_publication_material 'Bruker SHELXTL'
_computing_structure_refinement 'SHELXL-2014 (Sheldrick 2014)'
_computing_structure_solution 'SHELXS-97 (Sheldrick 2008)'
_diffrn_ambient_temperature 100
_diffrn_measured_fraction_theta_full 1.000
_diffrn_measured_fraction_theta_max 0.999
_diffrn_radiation_type MoK\a
_diffrn_radiation_wavelength 0.71073
_diffrn_reflns_av_R_equivalents 0.0504
_diffrn_reflns_av_unetI/netI 0.0326
_diffrn_reflns_Laue_measured_fraction_full 1.000
_diffrn_reflns_Laue_measured_fraction_max 0.999
_diffrn_reflns_limit_h_max 12
_diffrn_reflns_limit_h_min -13
_diffrn_reflns_limit_k_max 12
_diffrn_reflns_limit_k_min -12
_diffrn_reflns_limit_l_max 29
_diffrn_reflns_limit_l_min -29
_diffrn_reflns_number 22270
_diffrn_reflns_point_group_measured_fraction_full 1.000
_diffrn_reflns_point_group_measured_fraction_max 0.998
_diffrn_reflns_theta_full 25.242
_diffrn_reflns_theta_max 26.448
_diffrn_reflns_theta_min 2.264
_exptl_absorpt_coefficient_mu 0.081
_exptl_absorpt_correction_T_max 0.7454
_exptl_absorpt_correction_T_min 0.6161
_exptl_absorpt_correction_type multi-scan
_exptl_absorpt_process_details SADABS
_exptl_crystal_colour colorless
_exptl_crystal_density_diffrn 1.192
_exptl_crystal_description rod
_exptl_crystal_F_000 840
_exptl_crystal_size_max 0.500
_exptl_crystal_size_mid 0.300
_exptl_crystal_size_min 0.230
_refine_diff_density_max 0.144
_refine_diff_density_min -0.189
_refine_diff_density_rms 0.033
_refine_ls_abs_structure_details
;
 Flack x determined using 890 quotients [(I+)-(I-)]/[(I+)+(I-)]
 (Parsons, Flack and Wagner, Acta Cryst. B69 (2013) 249-259).
;
_refine_ls_abs_structure_Flack -0.1(5)
_refine_ls_extinction_method none
_refine_ls_goodness_of_fit_ref 1.018
_refine_ls_hydrogen_treatment constr
_refine_ls_matrix_type full
_refine_ls_number_parameters 176
_refine_ls_number_reflns 2990
_refine_ls_number_restraints 0
_refine_ls_restrained_S_all 1.018
_refine_ls_R_factor_all 0.0570
_refine_ls_R_factor_gt 0.0386
_refine_ls_shift/su_max 0.000
_refine_ls_shift/su_mean 0.000
_refine_ls_structure_factor_coef Fsqd
_refine_ls_weighting_details 'w=1/[\s^2^(Fo^2^)+(0.0480P)^2^+0.1565P] where P=(Fo^2^+2Fc^2^)/3'
_refine_ls_weighting_scheme calc
_refine_ls_wR_factor_gt 0.0851
_refine_ls_wR_factor_ref 0.0918
_reflns_Friedel_coverage 0.712
_reflns_Friedel_fraction_full 1.000
_reflns_Friedel_fraction_max 0.997
_reflns_number_gt 2391
_reflns_number_total 2990
_reflns_threshold_expression 'I > 2\s(I)'
_cod_data_source_file cg5b00135_si_002.cif
_cod_data_source_block 1b
_cod_original_cell_volume 2176.2(4)
_cod_database_code 4512867
_shelx_space_group_comment
;
The symmetry employed for this shelxl refinement is uniquely defined
by the following loop, which should always be used as a source of
symmetry information in preference to the above space-group names.
They are only intended as comments.
;
_shelx_estimated_absorpt_t_min 0.961
_shelx_estimated_absorpt_t_max 0.982
_shelxl_version_number 2014/6

loop_
_space_group_symop_operation_xyz
'x, y, z'
'-y, x-y, z+1/3'
'-x+y, -x, z+2/3'
'y, x, -z'
'x-y, -y, -z+2/3'
'-x, -x+y, -z+1/3'

loop_
_atom_site_label
_atom_site_type_symbol
_atom_site_fract_x
_atom_site_fract_y
_atom_site_fract_z
_atom_site_U_iso_or_equiv
_atom_site_adp_type
_atom_site_occupancy
_atom_site_site_symmetry_order
_atom_site_calc_flag
_atom_site_refinement_flags_posn
_atom_site_refinement_flags_adp
O2 O 0.36571(17) 0.54623(17) 0.25845(6) 0.0352(4) Uani 1 1 d . .
O3 O 0.57774(18) 0.57098(19) 0.22472(7) 0.0462(5) Uani 1 1 d . .
O1 O -0.2166(2) 0.2696(2) 0.24186(10) 0.0670(6) Uani 1 1 d . .
C16 C 0.5041(3) 0.6276(3) 0.23523(9) 0.0345(5) Uani 1 1 d . .
C3 C 0.1431(3) 0.5811(3) 0.26737(8) 0.0322(5) Uani 1 1 d . .
C12 C 0.3082(3) 0.6447(2) 0.27117(9) 0.0323(5) Uani 1 1 d . .
H12 H 0.3398 0.6837 0.3101 0.039 Uiso 1 1 calc R U
C11 C 0.3909(3) 0.7726(2) 0.22898(9) 0.0347(6) Uani 1 1 d . .
H11 H 0.3454 0.7374 0.1911 0.042 Uiso 1 1 calc R U
C2 C 0.0404(3) 0.4395(3) 0.25530(9) 0.0354(5) Uani 1 1 d . .
C1 C -0.1186(3) 0.3985(3) 0.25027(10) 0.0446(6) Uani 1 1 d . .
C14 C 0.6255(3) 0.8497(3) 0.17006(10) 0.0479(6) Uani 1 1 d . .
H14A H 0.7147 0.8435 0.1694 0.072 Uiso 1 1 calc R U
H14B H 0.6505 0.9515 0.1660 0.072 Uiso 1 1 calc R U
H14C H 0.5619 0.7922 0.1390 0.072 Uiso 1 1 calc R U
C4 C 0.1059(3) 0.7039(3) 0.28029(9) 0.0412(6) Uani 1 1 d . .
C8 C 0.1353(3) 0.7470(3) 0.34475(9) 0.0461(6) Uani 1 1 d . .
H8A H 0.1039 0.8174 0.3535 0.069 Uiso 1 1 calc R U
H8B H 0.2395 0.7906 0.3526 0.069 Uiso 1 1 calc R U
H8C H 0.0806 0.6598 0.3680 0.069 Uiso 1 1 calc R U
C9 C 0.2018(3) 0.8445(3) 0.24264(11) 0.0514(7) Uani 1 1 d . .
H9A H 0.1695 0.8212 0.2030 0.062 Uiso 1 1 calc R U
H9B H 0.1838 0.9233 0.2549 0.062 Uiso 1 1 calc R U
C13 C 0.5450(3) 0.7889(2) 0.22698(9) 0.0360(5) Uani 1 1 d . .
C10 C 0.3681(3) 0.9011(3) 0.24550(11) 0.0487(7) Uani 1 1 d . .
H10A H 0.4211 0.9835 0.2191 0.058 Uiso 1 1 calc R U
H10B H 0.4050 0.9350 0.2840 0.058 Uiso 1 1 calc R U
C5 C -0.0535(3) 0.6536(4) 0.26951(10) 0.0494(7) Uani 1 1 d . .
H5 H -0.0835 0.7239 0.2726 0.059 Uiso 1 1 calc R U
C7 C 0.0696(3) 0.3126(3) 0.24603(12) 0.0476(6) Uani 1 1 d . .
H7A H 0.1109 0.3204 0.2085 0.071 Uiso 1 1 calc R U
H7B H -0.0219 0.2200 0.2493 0.071 Uiso 1 1 calc R U
H7C H 0.1385 0.3168 0.2745 0.071 Uiso 1 1 calc R U
C6 C -0.1557(3) 0.5163(3) 0.25586(10) 0.0493(7) Uani 1 1 d . .
H6 H -0.2531 0.4943 0.2497 0.059 Uiso 1 1 calc R U
C15 C 0.6462(3) 0.8784(3) 0.27683(11) 0.0573(8) Uani 1 1 d . .
H15A H 0.5958 0.8383 0.3125 0.086 Uiso 1 1 calc R U
H15B H 0.6706 0.9803 0.2736 0.086 Uiso 1 1 calc R U
H15C H 0.7357 0.8729 0.2756 0.086 Uiso 1 1 calc R U

loop_
_atom_site_aniso_label
_atom_site_aniso_U_11
_atom_site_aniso_U_22
_atom_site_aniso_U_33
_atom_site_aniso_U_23
_atom_site_aniso_U_13
_atom_site_aniso_U_12
O2 0.0337(9) 0.0297(8) 0.0460(9) 0.0061(7) -0.0014(7) 0.0188(7)
O3 0.0418(10) 0.0444(10) 0.0614(11) 0.0100(8) 0.0025(8) 0.0282(9)
O1 0.0380(11) 0.0608(14) 0.0952(16) 0.0081(12) -0.0079(11) 0.0193(11)
C16 0.0344(13) 0.0368(13) 0.0337(12) 0.0026(10) -0.0034(10) 0.0189(11)
C3 0.0434(14) 0.0377(13) 0.0233(10) 0.0066(9) 0.0045(10) 0.0261(11)
C12 0.0437(14) 0.0269(12) 0.0288(10) 0.0007(9) 0.0011(10) 0.0195(11)
C11 0.0504(15) 0.0289(12) 0.0294(10) 0.0056(9) 0.0098(10) 0.0234(11)
C2 0.0362(13) 0.0417(14) 0.0329(12) 0.0045(10) -0.0003(10) 0.0230(12)
C1 0.0411(15) 0.0548(17) 0.0380(12) 0.0088(12) -0.0017(12) 0.0241(14)
C14 0.0606(17) 0.0442(15) 0.0481(14) 0.0130(12) 0.0207(13) 0.0331(14)
C4 0.0556(16) 0.0453(15) 0.0349(12) 0.0072(11) 0.0121(11) 0.0342(14)
C8 0.0562(16) 0.0409(14) 0.0384(13) 0.0028(11) 0.0183(12) 0.0222(13)
C9 0.082(2) 0.0470(16) 0.0473(14) 0.0172(12) 0.0275(14) 0.0488(16)
C13 0.0435(13) 0.0302(12) 0.0334(11) 0.0022(9) 0.0065(10) 0.0179(11)
C10 0.0731(19) 0.0338(13) 0.0485(13) 0.0173(11) 0.0337(14) 0.0336(13)
C5 0.0670(19) 0.069(2) 0.0374(13) 0.0104(13) 0.0115(12) 0.0532(18)
C7 0.0362(14) 0.0354(14) 0.0701(17) -0.0049(13) -0.0093(12) 0.0170(12)
C6 0.0495(16) 0.077(2) 0.0387(13) 0.0093(13) 0.0041(12) 0.0449(16)
C15 0.0582(18) 0.0416(16) 0.0504(14) -0.0063(13) 0.0026(13) 0.0088(13)

loop_
_atom_type_symbol
_atom_type_description
_atom_type_scat_dispersion_real
_atom_type_scat_dispersion_imag
_atom_type_scat_source
C C 0.0033 0.0016 'International Tables Vol C Tables 4.2.6.8 and 6.1.1.4'
H H 0.0000 0.0000 'International Tables Vol C Tables 4.2.6.8 and 6.1.1.4'
O O 0.0106 0.0060 'International Tables Vol C Tables 4.2.6.8 and 6.1.1.4'

loop_
_geom_angle_atom_site_label_1
_geom_angle_atom_site_label_2
_geom_angle_atom_site_label_3
_geom_angle
C16 O2 C12 108.81(16)
O3 C16 O2 120.7(2)
O3 C16 C13 128.2(2)
O2 C16 C13 111.11(19)
C2 C3 C12 127.0(2)
C2 C3 C4 123.8(2)
C12 C3 C4 109.20(19)
O2 C12 C3 117.38(18)
O2 C12 C11 103.36(17)
C3 C12 C11 111.60(18)
O2 C12 H12 108.0
C3 C12 H12 108.0
C11 C12 H12 108.0
C10 C11 C13 121.8(2)
C10 C11 C12 109.57(18)
C13 C11 C12 102.69(18)
C10 C11 H11 107.3
C13 C11 H11 107.3
C12 C11 H11 107.3
C3 C2 C1 119.3(2)
C3 C2 C7 126.0(2)
C1 C2 C7 114.7(2)
O1 C1 C6 120.4(2)
O1 C1 C2 121.4(2)
C6 C1 C2 118.2(2)
C13 C14 H14A 109.5
C13 C14 H14B 109.5
H14A C14 H14B 109.5
C13 C14 H14C 109.5
H14A C14 H14C 109.5
H14B C14 H14C 109.5
C5 C4 C3 111.9(2)
C5 C4 C8 106.7(2)
C3 C4 C8 109.54(19)
C5 C4 C9 108.1(2)
C3 C4 C9 111.03(18)
C8 C4 C9 109.3(2)
C4 C8 H8A 109.5
C4 C8 H8B 109.5
H8A C8 H8B 109.5
C4 C8 H8C 109.5
H8A C8 H8C 109.5
H8B C8 H8C 109.5
C10 C9 C4 114.0(2)
C10 C9 H9A 108.8
C4 C9 H9A 108.8
C10 C9 H9B 108.8
C4 C9 H9B 108.8
H9A C9 H9B 107.6
C16 C13 C11 100.04(18)
C16 C13 C14 111.07(19)
C11 C13 C14 113.58(19)
C16 C13 C15 107.63(19)
C11 C13 C15 114.1(2)
C14 C13 C15 109.9(2)
C11 C10 C9 107.2(2)
C11 C10 H10A 110.3
C9 C10 H10A 110.3
C11 C10 H10B 110.3
C9 C10 H10B 110.3
H10A C10 H10B 108.5
C6 C5 C4 124.9(2)
C6 C5 H5 117.6
C4 C5 H5 117.6
C2 C7 H7A 109.5
C2 C7 H7B 109.5
H7A C7 H7B 109.5
C2 C7 H7C 109.5
H7A C7 H7C 109.5
H7B C7 H7C 109.5
C5 C6 C1 121.3(3)
C5 C6 H6 119.4
C1 C6 H6 119.4
C13 C15 H15A 109.5
C13 C15 H15B 109.5
H15A C15 H15B 109.5
C13 C15 H15C 109.5
H15A C15 H15C 109.5
H15B C15 H15C 109.5

loop_
_geom_bond_atom_site_label_1
_geom_bond_atom_site_label_2
_geom_bond_distance
O2 C16 1.363(3)
O2 C12 1.451(3)
O3 C16 1.200(3)
O1 C1 1.227(3)
C16 C13 1.521(3)
C3 C2 1.346(3)
C3 C12 1.500(3)
C3 C4 1.537(3)
C12 C11 1.525(3)
C12 H12 0.9800
C11 C10 1.518(3)
C11 C13 1.524(3)
C11 H11 0.9800
C2 C1 1.490(3)
C2 C7 1.509(3)
C1 C6 1.461(4)
C14 C13 1.525(3)
C14 H14A 0.9600
C14 H14B 0.9600
C14 H14C 0.9600
C4 C5 1.488(4)
C4 C8 1.552(3)
C4 C9 1.562(3)
C8 H8A 0.9600
C8 H8B 0.9600
C8 H8C 0.9600
C9 C10 1.523(4)
C9 H9A 0.9700
C9 H9B 0.9700
C13 C15 1.530(3)
C10 H10A 0.9700
C10 H10B 0.9700
C5 C6 1.322(4)
C5 H5 0.9300
C7 H7A 0.9600
C7 H7B 0.9600
C7 H7C 0.9600
C6 H6 0.9300
C15 H15A 0.9600
C15 H15B 0.9600
C15 H15C 0.9600
